data_2224012
loop_
_publ_author_name
'Li, Xu'
'Lian, Qing-Yang'
'Meng, Qiu-Hui'
'Luo, Yi-Fan'
'Zeng, Rong-Hua'

_publ_section_title
Poly[(6-carboxypicolinato-\k^3^<i>O</i>^2^,<i>N</i>,<i>O</i>^6^)(\m~3~-pyridine-2,6-dicarboxylato-\k^5^<i>O</i>^2^,<i>N</i>,<i>O</i>^6^:<i>O</i>^2'^:<i>O</i>^6'^)dysprosium(III)]
_journal_coeditor_code SJ2654
_journal_issue 11
_journal_name_full 'Acta Crystallographica Section E'
_journal_page_first m1288
_journal_page_last m1289
_journal_paper_doi 10.1107/S1600536809039075
_journal_volume 65
_journal_year 2009
_chemical_formula_iupac '[Dy (C7 H3 N O4) (C7 H4 N O4)]'
_chemical_formula_moiety 'C14 H7 Dy N2 O8'
_chemical_formula_sum 'C14 H7 Dy N2 O8'
_chemical_formula_weight 493.72
_chemical_name_systematic
Poly[(6-carboxypicolinato-\k^3^<i>O</i>^2^,<i>N</i>,<i>O</i>^6^)(\m~3~-pyridine-2,6-dicarboxylato-\k^5^<i>O</i>^2^,<i>N</i>,<i>O</i>^6^:<i>O</i>^2'^:<i>O</i>^6'^)dysprosium(III)]
_space_group_IT_number 14
_symmetry_cell_setting monoclinic
_symmetry_space_group_name_Hall '-P 2ybc'
_symmetry_space_group_name_H-M 'P 1 21/c 1'
_atom_sites_solution_hydrogens geom
_atom_sites_solution_primary direct
_atom_sites_solution_secondary difmap
_audit_creation_method SHELXL-97
_cell_angle_alpha 90.00
_cell_angle_beta 102.3320(10)
_cell_angle_gamma 90.00
_cell_formula_units_Z 4
_cell_length_a 12.2151(14)
_cell_length_b 8.3703(10)
_cell_length_c 13.4698(16)
_cell_measurement_reflns_used 5626
_cell_measurement_temperature 296(2)
_cell_measurement_theta_max 27.80
_cell_measurement_theta_min 2.43
_cell_volume 1345.4(3)
_computing_cell_refinement 'SAINT (Bruker, 2004)'
_computing_data_collection 'APEX2 (Bruker, 2004)'
_computing_data_reduction 'SAINT (Bruker, 2004)'
_computing_molecular_graphics 'ORTEPIII (Burnett & Johnson, 1996) and PLATON (Spek, 2009)'
_computing_publication_material 'SHELXL97 (Sheldrick, 2008)'
_computing_structure_refinement 'SHELXL97 (Sheldrick, 2008)'
_computing_structure_solution 'SHELXS97 (Sheldrick, 2008)'
_diffrn_ambient_temperature 296(2)
_diffrn_measured_fraction_theta_full 1.000
_diffrn_measured_fraction_theta_max 1.000
_diffrn_measurement_device_type 'Bruker APEXII area-detector'
_diffrn_measurement_method '\f and \w'
_diffrn_radiation_monochromator graphite
_diffrn_radiation_source 'fine-focus sealed tube'
_diffrn_radiation_type MoK\a
_diffrn_radiation_wavelength 0.71073
_diffrn_reflns_av_R_equivalents 0.0235
_diffrn_reflns_av_sigmaI/netI 0.0261
_diffrn_reflns_limit_h_max 12
_diffrn_reflns_limit_h_min -14
_diffrn_reflns_limit_k_max 10
_diffrn_reflns_limit_k_min -8
_diffrn_reflns_limit_l_max 16
_diffrn_reflns_limit_l_min -16
_diffrn_reflns_number 6670
_diffrn_reflns_theta_full 25.20
_diffrn_reflns_theta_max 25.20
_diffrn_reflns_theta_min 1.71
_diffrn_standards_number 0
_exptl_absorpt_coefficient_mu 5.608
_exptl_absorpt_correction_T_max 0.4154
_exptl_absorpt_correction_T_min 0.3587
_exptl_absorpt_correction_type multi-scan
_exptl_absorpt_process_details '(SADABS; Bruker, 2004)'
_exptl_crystal_colour colourless
_exptl_crystal_density_diffrn 2.437
_exptl_crystal_density_method 'not measured'
_exptl_crystal_description block
_exptl_crystal_F_000 940
_exptl_crystal_size_max 0.23
_exptl_crystal_size_mid 0.21
_exptl_crystal_size_min 0.19
_refine_diff_density_max 0.581
_refine_diff_density_min -1.429
_refine_ls_extinction_method none
_refine_ls_goodness_of_fit_ref 1.115
_refine_ls_hydrogen_treatment mixed
_refine_ls_matrix_type full
_refine_ls_number_parameters 229
_refine_ls_number_reflns 2413
_refine_ls_number_restraints 1
_refine_ls_restrained_S_all 1.115
_refine_ls_R_factor_all 0.0222
_refine_ls_R_factor_gt 0.0210
_refine_ls_shift/su_max 0.002
_refine_ls_shift/su_mean 0.000
_refine_ls_structure_factor_coef Fsqd
_refine_ls_weighting_details 'calc w=1/[\s^2^(Fo^2^)+(0.0241P)^2^+1.92P] where P=(Fo^2^+2Fc^2^)/3'
_refine_ls_weighting_scheme calc
_refine_ls_wR_factor_gt 0.0504
_refine_ls_wR_factor_ref 0.0510
_reflns_number_gt 2305
_reflns_number_total 2413
_reflns_threshold_expression I>2\s(I)
_cod_data_source_file sj2654.cif
_cod_data_source_block I
_cod_depositor_comments
;
The following automatic conversions were performed:
'_symmetry_cell_setting' value 'Monoclinic' changed to 'monoclinic'
according to '/home/saulius/struct/CIF-dictionaries/cif_core.dic'
dictionary named 'cif_core.dic' version 2.4.1 from 2010-06-29.

Automatic conversion script
Id: cif_fix_enum 1527 2010-12-29 10:47:43Z saulius 

The following automatic conversions were performed:

'_symmetry_cell_setting' value 'Monoclinic' changed to 'monoclinic'
according to /home/saulius/struct/CIF-dictionaries/cif_core.dic
dictionary named 'cif_core.dic' version 2.4.1 from 2010-06-29.

Automatic conversion script
Id: cif_fix_values 1715 2011-07-08 13:25:40Z adriana 
;
_cod_original_sg_symbol_H-M 'P 21/c'
_cod_database_code 2224012
_cod_database_fobs_code 2224012

loop_
_symmetry_equiv_pos_as_xyz
'x, y, z'
'-x, y+1/2, -z+1/2'
'-x, -y, -z'
'x, -y-1/2, z-1/2'

loop_
_atom_site_type_symbol
_atom_site_label
_atom_site_fract_x
_atom_site_fract_y
_atom_site_fract_z
_atom_site_U_iso_or_equiv
_atom_site_adp_type
_atom_site_calc_flag
_atom_site_refinement_flags
_atom_site_occupancy
_atom_site_disorder_assembly
_atom_site_disorder_group
Dy Dy1 0.197015(13) 0.232131(18) 0.818183(11) 0.00903(7) Uani d . 1 . .
C C2 0.5158(3) 0.5574(5) 0.8746(3) 0.0243(9) Uani d . 1 . .
H H2 0.5247 0.6677 0.8750 0.029 Uiso calc R 1 . .
C C3 0.4095(3) 0.4901(4) 0.8567(3) 0.0184(8) Uani d . 1 . .
C C4 0.4836(3) 0.2361(4) 0.8735(3) 0.0187(8) Uani d . 1 . .
C C1 0.6084(3) 0.4572(5) 0.8919(3) 0.0282(9) Uani d . 1 . .
H H1 0.6805 0.4990 0.9030 0.034 Uiso calc R 1 . .
C C5 0.5912(3) 0.2933(5) 0.8922(3) 0.0274(9) Uani d . 1 . .
H H5 0.6518 0.2233 0.9049 0.033 Uiso calc R 1 . .
N N1 0.3933(2) 0.3321(3) 0.8555(2) 0.0136(6) Uani d . 1 . .
C C6 0.3019(3) 0.5872(4) 0.8367(3) 0.0201(8) Uani d . 1 . .
O O1 0.2131(2) 0.5091(3) 0.82690(18) 0.0180(6) Uani d . 1 . .
O O2 0.3085(3) 0.7328(3) 0.8293(3) 0.0452(10) Uani d D 1 . .
C C7 0.4611(3) 0.0608(4) 0.8716(3) 0.0203(8) Uani d . 1 . .
O O4 0.3508(2) 0.0270(3) 0.8468(2) 0.0202(6) Uani d . 1 . .
O O3 0.5333(2) -0.0385(3) 0.8889(3) 0.0368(8) Uani d . 1 . .
C C13 0.2072(3) 0.1845(4) 1.0625(2) 0.0128(7) Uani d . 1 . .
C C8 0.1581(3) 0.0254(4) 1.0222(2) 0.0122(7) Uani d . 1 . .
O O5 0.2310(2) 0.2782(3) 0.9969(2) 0.0200(6) Uani d . 1 . .
N N2 0.1355(2) 0.0186(3) 0.9205(2) 0.0107(6) Uani d . 1 . .
C C11 0.0664(3) -0.2478(4) 0.9275(3) 0.0171(8) Uani d . 1 . .
H H11 0.0339 -0.3386 0.8937 0.021 Uiso calc R 1 . .
C C12 0.0876(3) -0.1133(4) 0.8745(2) 0.0115(7) Uani d . 1 . .
O O7 0.1092(2) 0.0071(3) 0.72203(17) 0.0148(5) Uani d . 1 . .
O O6 0.2198(2) 0.2145(3) 1.15526(19) 0.0184(6) Uani d . 1 . .
C C14 0.0590(3) -0.0988(4) 0.7607(2) 0.0115(7) Uani d . 1 . .
C C9 0.1386(3) -0.1020(4) 1.0812(3) 0.0152(7) Uani d . 1 . .
H H9 0.1539 -0.0945 1.1517 0.018 Uiso calc R 1 . .
C C10 0.0953(3) -0.2420(4) 1.0324(3) 0.0183(8) Uani d . 1 . .
H H10 0.0858 -0.3317 1.0703 0.022 Uiso calc R 1 . .
O O8 -0.0153(2) -0.1898(3) 0.71176(18) 0.0171(5) Uani d . 1 . .
H H2A 0.334(3) 0.822(3) 0.838(3) 0.026 Uiso d D 1 . .

loop_
_atom_site_aniso_label
_atom_site_aniso_U_11
_atom_site_aniso_U_22
_atom_site_aniso_U_33
_atom_site_aniso_U_12
_atom_site_aniso_U_13
_atom_site_aniso_U_23
Dy1 0.00974(11) 0.00762(10) 0.01008(11) -0.00032(5) 0.00291(7) 0.00052(5)
C2 0.026(2) 0.0179(19) 0.030(2) -0.0111(16) 0.0069(17) -0.0045(16)
C3 0.022(2) 0.0131(17) 0.0203(19) -0.0011(15) 0.0048(15) 0.0002(14)
C4 0.015(2) 0.0168(18) 0.024(2) -0.0005(14) 0.0039(16) -0.0011(14)
C1 0.019(2) 0.025(2) 0.040(3) -0.0099(16) 0.0056(18) -0.0064(17)
C5 0.015(2) 0.023(2) 0.042(3) -0.0006(16) 0.0021(18) -0.0035(18)
N1 0.0122(15) 0.0120(14) 0.0171(15) -0.0013(12) 0.0043(12) 0.0005(11)
C6 0.025(2) 0.0145(18) 0.0207(19) 0.0017(15) 0.0048(16) 0.0005(14)
O1 0.0183(14) 0.0111(13) 0.0251(14) -0.0001(10) 0.0057(11) 0.0010(9)
O2 0.039(2) 0.0065(14) 0.088(3) -0.0048(12) 0.009(2) 0.0015(15)
C7 0.016(2) 0.0165(18) 0.029(2) 0.0006(15) 0.0053(16) -0.0004(15)
O4 0.0121(13) 0.0105(12) 0.0378(16) -0.0023(10) 0.0048(11) 0.0001(10)
O3 0.0185(15) 0.0197(15) 0.070(2) 0.0055(12) 0.0043(15) 0.0011(14)
C13 0.0114(17) 0.0152(17) 0.0122(18) 0.0025(13) 0.0031(14) 0.0011(13)
C8 0.0097(17) 0.0157(17) 0.0124(17) 0.0037(13) 0.0049(13) -0.0021(13)
O5 0.0295(16) 0.0178(13) 0.0137(14) -0.0094(11) 0.0066(12) -0.0016(10)
N2 0.0102(14) 0.0123(14) 0.0102(14) -0.0009(11) 0.0036(11) -0.0004(11)
C11 0.024(2) 0.0125(17) 0.017(2) -0.0039(13) 0.0096(17) -0.0024(13)
C12 0.0103(17) 0.0112(16) 0.0143(17) -0.0011(13) 0.0053(13) 0.0000(13)
O7 0.0177(13) 0.0146(12) 0.0131(12) -0.0036(10) 0.0054(10) -0.0004(9)
O6 0.0262(15) 0.0182(13) 0.0119(13) -0.0017(11) 0.0064(11) -0.0037(10)
C14 0.0093(17) 0.0120(16) 0.0139(17) 0.0019(13) 0.0043(13) -0.0033(13)
C9 0.0166(18) 0.0191(18) 0.0107(17) 0.0001(14) 0.0044(14) 0.0015(13)
C10 0.019(2) 0.0191(18) 0.018(2) -0.0012(14) 0.0068(16) 0.0061(13)
O8 0.0159(13) 0.0198(13) 0.0163(13) -0.0061(11) 0.0052(10) -0.0045(10)

loop_
_atom_type_symbol
_atom_type_description
_atom_type_scat_dispersion_real
_atom_type_scat_dispersion_imag
_atom_type_scat_source
C C 0.0033 0.0016 'International Tables Vol C Tables 4.2.6.8 and 6.1.1.4'
H H 0.0000 0.0000 'International Tables Vol C Tables 4.2.6.8 and 6.1.1.4'
N N 0.0061 0.0033 'International Tables Vol C Tables 4.2.6.8 and 6.1.1.4'
O O 0.0106 0.0060 'International Tables Vol C Tables 4.2.6.8 and 6.1.1.4'
Dy Dy -0.1892 4.4098 'International Tables Vol C Tables 4.2.6.8 and 6.1.1.4'

loop_
_geom_angle_atom_site_label_1
_geom_angle_atom_site_label_2
_geom_angle_atom_site_label_3
_geom_angle_site_symmetry_1
_geom_angle_site_symmetry_3
_geom_angle
_geom_angle_publ_flag
O8 Dy1 O6 2_556 4_565 95.01(9) ?
O8 Dy1 O1 2_556 . 77.91(9) ?
O6 Dy1 O1 4_565 . 80.18(9) ?
O8 Dy1 O5 2_556 . 94.91(9) ?
O6 Dy1 O5 4_565 . 153.60(9) ?
O1 Dy1 O5 . . 78.08(8) ?
O8 Dy1 O7 2_556 . 79.79(9) ?
O6 Dy1 O7 4_565 . 76.74(8) ?
O1 Dy1 O7 . . 146.15(8) ?
O5 Dy1 O7 . . 129.18(8) ?
O8 Dy1 N2 2_556 . 84.53(9) ?
O6 Dy1 N2 4_565 . 141.40(9) ?
O1 Dy1 N2 . . 136.47(9) ?
O5 Dy1 N2 . . 64.02(8) ?
O7 Dy1 N2 . . 65.15(8) ?
O8 Dy1 N1 2_556 . 143.55(10) ?
O6 Dy1 N1 4_565 . 79.66(9) ?
O1 Dy1 N1 . . 65.64(9) ?
O5 Dy1 N1 . . 77.84(10) ?
O7 Dy1 N1 . . 132.22(9) ?
N2 Dy1 N1 . . 121.72(9) ?
O8 Dy1 O4 2_556 . 153.64(9) ?
O6 Dy1 O4 4_565 . 92.28(9) ?
O1 Dy1 O4 . . 128.35(8) ?
O5 Dy1 O4 . . 89.58(9) ?
O7 Dy1 O4 . . 77.30(8) ?
N2 Dy1 O4 . . 74.15(9) ?
N1 Dy1 O4 . . 62.74(8) ?
C1 C2 C3 . . 118.9(3) ?
C1 C2 H2 . . 120.6 ?
C3 C2 H2 . . 120.6 ?
N1 C3 C2 . . 122.2(3) ?
N1 C3 C6 . . 114.1(3) ?
C2 C3 C6 . . 123.7(3) ?
N1 C4 C5 . . 122.8(3) ?
N1 C4 C7 . . 116.3(3) ?
C5 C4 C7 . . 120.8(3) ?
C2 C1 C5 . . 118.7(4) ?
C2 C1 H1 . . 120.7 ?
C5 C1 H1 . . 120.7 ?
C4 C5 C1 . . 119.0(4) ?
C4 C5 H5 . . 120.5 ?
C1 C5 H5 . . 120.5 ?
C3 N1 C4 . . 118.4(3) ?
C3 N1 Dy1 . . 117.9(2) ?
C4 N1 Dy1 . . 123.6(2) ?
O2 C6 O1 . . 125.5(4) ?
O2 C6 C3 . . 118.5(4) ?
O1 C6 C3 . . 115.9(3) ?
C6 O1 Dy1 . . 126.0(2) ?
C6 O2 H2A . . 159(3) ?
O3 C7 O4 . . 124.0(3) ?
O3 C7 C4 . . 123.6(4) ?
O4 C7 C4 . . 112.4(3) ?
C7 O4 Dy1 . . 124.8(2) ?
O6 C13 O5 . . 125.3(3) ?
O6 C13 C8 . . 119.3(3) ?
O5 C13 C8 . . 115.4(3) ?
N2 C8 C9 . . 122.2(3) ?
N2 C8 C13 . . 112.5(3) ?
C9 C8 C13 . . 125.3(3) ?
C13 O5 Dy1 . . 126.2(2) ?
C12 N2 C8 . . 118.8(3) ?
C12 N2 Dy1 . . 119.6(2) ?
C8 N2 Dy1 . . 121.3(2) ?
C10 C11 C12 . . 117.6(3) ?
C10 C11 H11 . . 121.2 ?
C12 C11 H11 . . 121.2 ?
N2 C12 C11 . . 122.9(3) ?
N2 C12 C14 . . 112.9(3) ?
C11 C12 C14 . . 124.2(3) ?
C14 O7 Dy1 . . 122.1(2) ?
C13 O6 Dy1 . 4_566 166.3(2) ?
O7 C14 O8 . . 125.0(3) ?
O7 C14 C12 . . 116.9(3) ?
O8 C14 C12 . . 118.1(3) ?
C8 C9 C10 . . 118.2(3) ?
C8 C9 H9 . . 120.9 ?
C10 C9 H9 . . 120.9 ?
C11 C10 C9 . . 120.1(3) ?
C11 C10 H10 . . 120.0 ?
C9 C10 H10 . . 120.0 ?
C14 O8 Dy1 . 2_546 146.8(2) ?

loop_
_geom_bond_atom_site_label_1
_geom_bond_atom_site_label_2
_geom_bond_site_symmetry_2
_geom_bond_distance
_geom_bond_publ_flag
Dy1 O8 2_556 2.266(2) y
Dy1 O6 4_565 2.314(3) y
Dy1 O1 . 2.328(2) y
Dy1 O5 . 2.385(3) y
Dy1 O7 . 2.405(2) y
Dy1 N2 . 2.469(3) y
Dy1 N1 . 2.488(3) y
Dy1 O4 . 2.513(2) y
C2 C1 . 1.388(6) ?
C2 C3 . 1.389(6) ?
C2 H2 . 0.9300 ?
C3 N1 . 1.336(4) ?
C3 C6 . 1.519(5) ?
C4 N1 . 1.344(5) ?
C4 C5 . 1.371(6) ?
C4 C7 . 1.492(5) ?
C1 C5 . 1.388(6) ?
C1 H1 . 0.9300 ?
C5 H5 . 0.9300 ?
C6 O2 . 1.226(4) ?
C6 O1 . 1.250(5) ?
O2 H2A . 0.811(19) ?
C7 O3 . 1.198(5) ?
C7 O4 . 1.347(4) ?
C13 O6 . 1.251(4) ?
C13 O5 . 1.261(4) ?
C13 C8 . 1.513(5) ?
C8 N2 . 1.341(4) ?
C8 C9 . 1.381(5) ?
N2 C12 . 1.338(4) ?
C11 C10 . 1.382(6) ?
C11 C12 . 1.387(5) ?
C11 H11 . 0.9300 ?
C12 C14 . 1.502(5) ?
O7 C14 . 1.253(4) ?
O6 Dy1 4_566 2.314(3) ?
C14 O8 . 1.257(4) ?
C9 C10 . 1.392(5) ?
C9 H9 . 0.9300 ?
C10 H10 . 0.9300 ?
O8 Dy1 2_546 2.266(2) ?

loop_
_geom_hbond_atom_site_label_D
_geom_hbond_atom_site_label_H
_geom_hbond_atom_site_label_A
_geom_hbond_site_symmetry_A
_geom_hbond_distance_DH
_geom_hbond_distance_HA
_geom_hbond_distance_DA
_geom_hbond_angle_DHA
O2 H2A O4 1_565 0.811(19) 1.73(2) 2.518(3) 164(5)
O2 H2A O3 1_565 0.811(19) 2.65(3) 3.303(4) 139(4)
C9 H9 O1 4_566 0.93 2.42 3.332(4) 165.3
C1 H1 O5 3_667 0.93 2.42 3.123(5) 132.6
C2 H2 O3 1_565 0.93 2.47 3.393(5) 173.5
